data_7004587
loop_
_publ_author_name
'Qian, Jing'
'Tian, Jinlei'
'Gu, Wen'
'Gao, Song'
'Xin, Liu'
'Yan, Shiping'
'Ribas, Joan'
'Liao, Daizheng'
'Cheng, Peng'

_publ_section_title
;
 A new Fe6 ferric cluster: synthesis, crystal structure and magnetic
 properties
;
_journal_issue 48
_journal_name_full 'Dalton Transactions'
_journal_page_first 6948
_journal_page_last 6952
_journal_paper_doi 10.1039/b808916g
_journal_year 2008
_chemical_formula_sum 'C62 H100 Cl4 Fe6 N14 O42'
_chemical_formula_weight 2190.46
_chemical_name_systematic
;
?
;
_space_group_IT_number 2
_symmetry_cell_setting triclinic
_symmetry_space_group_name_Hall '-P 1'
_symmetry_space_group_name_H-M 'P -1'
_atom_sites_solution_hydrogens geom
_atom_sites_solution_primary direct
_atom_sites_solution_secondary difmap
_audit_creation_method SHELXL-97
_cell_angle_alpha 66.961(11)
_cell_angle_beta 77.398(11)
_cell_angle_gamma 72.896(10)
_cell_formula_units_Z 1
_cell_length_a 13.247(2)
_cell_length_b 13.847(3)
_cell_length_c 14.172(3)
_cell_measurement_reflns_used 2304
_cell_measurement_temperature 293(2)
_cell_measurement_theta_max 22.6
_cell_measurement_theta_min 2.3
_cell_volume 2270.7(8)
_computing_cell_refinement 'Bruker Apex II'
_computing_data_collection 'Bruker Apex II'
_computing_data_reduction 'Bruker Apex II'
_computing_molecular_graphics 'SHELXTL (Bruker, 2001)'
_computing_publication_material 'SHELXTL (Bruker, 2001)'
_computing_structure_refinement 'SHELXL-97 (Sheldrick, 1997)'
_computing_structure_solution 'SHELXS-97 (Sheldrick, 1990)'
_diffrn_ambient_temperature 293(2)
_diffrn_measured_fraction_theta_full 0.979
_diffrn_measured_fraction_theta_max 0.979
_diffrn_measurement_device_type 'Bruker Apex II CCD'
_diffrn_measurement_method 'w/ and f/ scan'
_diffrn_radiation_monochromator graphite
_diffrn_radiation_source 'fine-focus sealed tube'
_diffrn_radiation_type MoK\a
_diffrn_radiation_wavelength 0.71073
_diffrn_reflns_av_R_equivalents 0.0168
_diffrn_reflns_av_sigmaI/netI 0.0396
_diffrn_reflns_limit_h_max 15
_diffrn_reflns_limit_h_min -15
_diffrn_reflns_limit_k_max 15
_diffrn_reflns_limit_k_min -16
_diffrn_reflns_limit_l_max 16
_diffrn_reflns_limit_l_min -13
_diffrn_reflns_number 11568
_diffrn_reflns_theta_full 25.03
_diffrn_reflns_theta_max 25.03
_diffrn_reflns_theta_min 1.62
_diffrn_standards_number 0
_exptl_absorpt_coefficient_mu 1.148
_exptl_absorpt_correction_T_max 0.8558
_exptl_absorpt_correction_T_min 0.8029
_exptl_absorpt_correction_type multi-scan
_exptl_absorpt_process_details sadabs
_exptl_crystal_density_diffrn 1.602
_exptl_crystal_density_method 'not measured'
_exptl_crystal_F_000 1130
_exptl_crystal_size_max 0.20
_exptl_crystal_size_mid 0.18
_exptl_crystal_size_min 0.14
_refine_diff_density_max 0.729
_refine_diff_density_min -0.678
_refine_diff_density_rms 0.103
_refine_ls_extinction_method none
_refine_ls_goodness_of_fit_ref 1.073
_refine_ls_hydrogen_treatment constr
_refine_ls_matrix_type full
_refine_ls_number_parameters 670
_refine_ls_number_reflns 7861
_refine_ls_number_restraints 306
_refine_ls_restrained_S_all 1.138
_refine_ls_R_factor_all 0.0752
_refine_ls_R_factor_gt 0.0550
_refine_ls_shift/su_max 0.001
_refine_ls_shift/su_mean 0.000
_refine_ls_structure_factor_coef Fsqd
_refine_ls_weighting_details 'calc w=1/[\s^2^(Fo^2^)+(0.1169P)^2^+1.6989P] where P=(Fo^2^+2Fc^2^)/3'
_refine_ls_weighting_scheme calc
_refine_ls_wR_factor_gt 0.1592
_refine_ls_wR_factor_ref 0.1891
_reflns_number_gt 5938
_reflns_number_total 7861
_reflns_threshold_expression >2sigma(I)
_cod_data_source_file b808916g.txt
_cod_data_source_block dd
_cod_original_cell_volume 2270.6(8)
_cod_original_sg_symbol_H-M P-1
_cod_database_code 7004587

loop_
_symmetry_equiv_pos_as_xyz
'x, y, z'
'-x, -y, -z'

loop_
_atom_site_label
_atom_site_type_symbol
_atom_site_fract_x
_atom_site_fract_y
_atom_site_fract_z
_atom_site_U_iso_or_equiv
_atom_site_adp_type
_atom_site_occupancy
_atom_site_symmetry_multiplicity
_atom_site_calc_flag
_atom_site_refinement_flags
_atom_site_disorder_assembly
_atom_site_disorder_group
Fe1 Fe 0.70098(5) 0.54000(6) 0.38707(5) 0.0337(2) Uani 1 1 d . . .
Fe2 Fe 0.69611(5) 0.70471(6) 0.17319(5) 0.0338(2) Uani 1 1 d . . .
Fe3 Fe 0.48568(5) 0.77409(6) 0.33395(5) 0.0344(2) Uani 1 1 d . . .
N1 N 0.8312(3) 0.3955(4) 0.3946(3) 0.0400(10) Uani 1 1 d . . .
H1A H 0.8669 0.4052 0.3302 0.048 Uiso 1 1 calc R . .
N2 N 0.7608(4) 0.8458(4) 0.0991(3) 0.0437(10) Uani 1 1 d . . .
N3 N 0.6362(4) 0.7028(4) 0.0446(3) 0.0482(11) Uani 1 1 d . . .
N4 N 0.8416(4) 0.6563(4) 0.0663(3) 0.0483(11) Uani 1 1 d . . .
N5 N 0.5396(4) 0.8814(4) 0.3762(3) 0.0444(11) Uani 1 1 d . . .
N6 N 0.3681(3) 0.7344(4) 0.2829(3) 0.0434(10) Uani 1 1 d . . .
N7 N 0.3676(3) 0.9319(4) 0.2753(3) 0.0446(11) Uani 1 1 d . . .
O1 O 0.5667(3) 0.6350(3) 0.4202(2) 0.0385(8) Uani 1 1 d . . .
H1B H 0.5387 0.6120 0.4823 0.046 Uiso 1 1 d R . .
O2 O 0.7643(3) 0.5198(3) 0.5106(3) 0.0495(9) Uani 1 1 d . . .
O3 O 0.9032(4) 0.4464(4) 0.5983(3) 0.0696(13) Uani 1 1 d . . .
O4 O 0.6231(3) 0.4163(3) 0.4656(3) 0.0429(9) Uani 1 1 d . . .
O5 O 0.7715(3) 0.6536(3) 0.2964(2) 0.0395(8) Uani 1 1 d . . .
H5B H 0.8205 0.6754 0.3066 0.047 Uiso 1 1 d R . .
O6 O 0.6794(3) 0.5540(3) 0.2499(2) 0.0372(8) Uani 1 1 d . . .
H6B H 0.6666 0.5093 0.2291 0.045 Uiso 1 1 d R . .
O7 O 0.5729(3) 0.7841(3) 0.2170(3) 0.0371(8) Uani 1 1 d . . .
O8 O 0.6337(3) 0.2401(3) 0.5263(3) 0.0419(8) Uani 1 1 d . . .
C1 C 0.8542(4) 0.4558(5) 0.5301(4) 0.0455(13) Uani 1 1 d . . .
C2 C 0.9037(5) 0.3898(7) 0.4619(6) 0.073(2) Uani 1 1 d . . .
H2A H 0.9656 0.4147 0.4196 0.088 Uiso 1 1 calc R . .
H2B H 0.9277 0.3151 0.5050 0.088 Uiso 1 1 calc R . .
C3 C 0.7853(4) 0.3018(5) 0.4257(5) 0.0554(15) Uani 1 1 d . . .
H3A H 0.8289 0.2402 0.4731 0.066 Uiso 1 1 calc R . .
H3B H 0.7870 0.2846 0.3652 0.066 Uiso 1 1 calc R . .
C4 C 0.6726(4) 0.3197(4) 0.4768(4) 0.0345(11) Uani 1 1 d . . .
C5 C 0.5334(6) 0.7476(6) 0.0255(5) 0.0667(18) Uani 1 1 d . . .
H5A H 0.4902 0.7904 0.0623 0.080 Uiso 1 1 calc R . .
C6 C 0.4912(8) 0.7324(9) -0.0450(7) 0.103(3) Uani 1 1 d . . .
H6A H 0.4199 0.7619 -0.0548 0.124 Uiso 1 1 calc R . .
C7 C 0.5558(12) 0.6731(13) -0.1007(9) 0.143(5) Uani 1 1 d . . .
H7A H 0.5299 0.6648 -0.1523 0.171 Uiso 1 1 calc R . .
C8 C 0.6613(10) 0.6243(11) -0.0812(8) 0.121(4) Uani 1 1 d . . .
H8A H 0.7054 0.5810 -0.1172 0.145 Uiso 1 1 calc R . .
C9 C 0.6983(6) 0.6419(6) -0.0071(5) 0.0641(18) Uani 1 1 d . . .
C10 C 0.8095(6) 0.5914(6) 0.0212(5) 0.069(2) Uani 1 1 d . . .
H10B H 0.8131 0.5187 0.0706 0.083 Uiso 1 1 calc R . .
H10C H 0.8580 0.5871 -0.0399 0.083 Uiso 1 1 calc R . .
C11 C 0.7309(5) 0.9266(5) 0.1333(5) 0.0557(15) Uani 1 1 d . . .
H11A H 0.6765 0.9243 0.1877 0.067 Uiso 1 1 calc R . .
C12 C 0.7756(6) 1.0142(6) 0.0932(6) 0.0692(19) Uani 1 1 d . . .
H12B H 0.7516 1.0707 0.1184 0.083 Uiso 1 1 calc R . .
C13 C 0.8580(6) 1.0154(6) 0.0133(6) 0.0684(19) Uani 1 1 d . . .
H13B H 0.8915 1.0726 -0.0153 0.082 Uiso 1 1 calc R . .
C14 C 0.8889(5) 0.9327(6) -0.0222(5) 0.0646(18) Uani 1 1 d . . .
H14A H 0.9432 0.9334 -0.0765 0.078 Uiso 1 1 calc R . .
C15 C 0.8400(4) 0.8465(5) 0.0218(4) 0.0456(13) Uani 1 1 d . . .
C16 C 0.8636(5) 0.7565(5) -0.0171(4) 0.0572(16) Uani 1 1 d . . .
H16A H 0.9377 0.7430 -0.0456 0.069 Uiso 1 1 calc R . .
H16B H 0.8205 0.7766 -0.0721 0.069 Uiso 1 1 calc R . .
C17 C 0.9368(5) 0.5951(6) 0.1206(5) 0.0693(19) Uani 1 1 d . . .
H17A H 0.9955 0.5770 0.0724 0.104 Uiso 1 1 calc R . .
H17B H 0.9225 0.5301 0.1740 0.104 Uiso 1 1 calc R . .
H17C H 0.9543 0.6384 0.1508 0.104 Uiso 1 1 calc R . .
C18 C 0.6368(5) 0.8606(6) 0.4013(5) 0.0570(16) Uani 1 1 d . . .
H18A H 0.6791 0.7909 0.4146 0.068 Uiso 1 1 calc R . .
C19 C 0.6776(7) 0.9387(7) 0.4086(5) 0.076(2) Uani 1 1 d . . .
H19A H 0.7451 0.9216 0.4283 0.091 Uiso 1 1 calc R . .
C20 C 0.6159(7) 1.0416(7) 0.3860(6) 0.073(2) Uani 1 1 d . . .
H20A H 0.6422 1.0964 0.3871 0.088 Uiso 1 1 calc R . .
C21 C 0.5154(7) 1.0631(5) 0.3617(5) 0.0666(18) Uani 1 1 d . . .
H21A H 0.4721 1.1323 0.3482 0.080 Uiso 1 1 calc R . .
C22 C 0.4780(5) 0.9818(5) 0.3573(4) 0.0500(14) Uani 1 1 d . . .
C23 C 0.3664(5) 0.9960(5) 0.3370(5) 0.0562(15) Uani 1 1 d . . .
H23A H 0.3219 0.9731 0.4021 0.067 Uiso 1 1 calc R . .
H23B H 0.3367 1.0716 0.3004 0.067 Uiso 1 1 calc R . .
C24 C 0.3864(5) 0.6441(5) 0.2619(5) 0.0534(14) Uani 1 1 d . . .
H24A H 0.4500 0.5930 0.2766 0.064 Uiso 1 1 calc R . .
C25 C 0.3140(6) 0.6246(6) 0.2194(5) 0.0660(19) Uani 1 1 d . . .
H25A H 0.3286 0.5619 0.2044 0.079 Uiso 1 1 calc R . .
C26 C 0.2208(6) 0.6986(7) 0.1999(6) 0.075(2) Uani 1 1 d . . .
H26A H 0.1710 0.6869 0.1709 0.090 Uiso 1 1 calc R . .
C27 C 0.1987(6) 0.7931(6) 0.2231(5) 0.0678(19) Uani 1 1 d . . .
H27A H 0.1338 0.8431 0.2125 0.081 Uiso 1 1 calc R . .
C28 C 0.2767(4) 0.8087(5) 0.2621(4) 0.0476(13) Uani 1 1 d . . .
C29 C 0.2613(4) 0.9084(5) 0.2873(5) 0.0520(14) Uani 1 1 d . . .
H29A H 0.2156 0.9689 0.2412 0.062 Uiso 1 1 calc R . .
H29B H 0.2277 0.8971 0.3576 0.062 Uiso 1 1 calc R . .
C30 C 0.3982(5) 0.9897(5) 0.1642(5) 0.0588(16) Uani 1 1 d . . .
H30A H 0.3472 1.0570 0.1404 0.088 Uiso 1 1 calc R . .
H30B H 0.4000 0.9461 0.1250 0.088 Uiso 1 1 calc R . .
H30C H 0.4673 1.0033 0.1554 0.088 Uiso 1 1 calc R . .
Cl1 Cl 0.09691(17) 0.2104(2) 0.31713(17) 0.0887(6) Uani 1 1 d D . .
O9 O 0.0135(8) 0.1637(9) 0.3893(9) 0.154(4) Uani 0.712(9) 1 d PDU A 1
O10 O 0.1708(8) 0.2094(9) 0.3778(8) 0.124(4) Uani 0.712(9) 1 d PDU A 1
O11 O 0.1455(9) 0.1509(8) 0.2541(7) 0.119(4) Uani 0.712(9) 1 d PDU A 1
O12 O 0.0485(9) 0.3206(6) 0.2604(8) 0.111(3) Uani 0.712(9) 1 d PDU A 1
O9' O 0.060(2) 0.1375(18) 0.289(2) 0.144(7) Uani 0.288(9) 1 d PDU A 2
O10' O 0.118(2) 0.160(2) 0.4223(9) 0.149(8) Uani 0.288(9) 1 d PDU A 2
O11' O 0.1967(11) 0.2264(19) 0.2531(14) 0.119(6) Uani 0.288(9) 1 d PDU A 2
O12' O 0.0210(17) 0.3105(13) 0.299(2) 0.137(10) Uani 0.288(9) 1 d PDU A 2
Cl2 Cl 0.80642(18) 0.2689(2) 0.1269(2) 0.1071(9) Uani 1 1 d D . .
O13 O 0.8641(12) 0.3241(12) 0.1526(13) 0.100(5) Uani 0.507(10) 1 d PDU B 1
O14 O 0.7424(12) 0.2130(12) 0.2076(10) 0.135(6) Uani 0.507(10) 1 d PDU B 1
O15 O 0.7291(11) 0.3579(11) 0.0574(11) 0.158(6) Uani 0.507(10) 1 d PDU B 1
O16 O 0.8719(10) 0.2153(12) 0.0613(11) 0.117(4) Uani 0.507(10) 1 d PDU B 1
O13' O 0.8234(13) 0.3389(12) 0.1673(13) 0.106(5) Uani 0.493(10) 1 d PDU B 2
O14' O 0.7041(8) 0.2517(12) 0.1584(12) 0.106(4) Uani 0.493(10) 1 d PDU B 2
O15' O 0.8376(15) 0.2899(17) 0.0209(8) 0.181(7) Uani 0.493(10) 1 d PDU B 2
O16' O 0.8759(11) 0.1603(8) 0.1767(13) 0.143(6) Uani 0.493(10) 1 d PDU B 2
O1W O 0.9293(5) 0.7281(5) 0.3200(6) 0.120(3) Uani 1 1 d . . .
H1WA H 0.9334 0.7367 0.2567 0.181 Uiso 1 1 d R . .
H1WB H 0.9482 0.6609 0.3532 0.181 Uiso 1 1 d R . .
O2W O 0.5646(5) 0.4316(6) 0.2253(6) 0.123(3) Uani 1 1 d . . .
H2WA H 0.6245 0.3867 0.2338 0.185 Uiso 1 1 d R . .
H2WB H 0.5715 0.4818 0.1675 0.185 Uiso 1 1 d R . .
O3W O 0.4167(8) 0.3367(6) 0.3658(6) 0.151(3) Uani 1 1 d U . .
H3WA H 0.4136 0.3501 0.4201 0.226 Uiso 1 1 d R . .
H3WB H 0.4303 0.2686 0.3823 0.226 Uiso 1 1 d R . .
O4W O 0.7762(9) 0.5879(9) 0.6991(8) 0.196(4) Uani 1 1 d U . .
H4WA H 0.8218 0.6050 0.7198 0.295 Uiso 1 1 d R . .
H4WB H 0.8073 0.5665 0.6492 0.295 Uiso 1 1 d R . .
C31 C 0.9507(13) 0.9466(14) 0.2694(12) 0.115(5) Uani 0.639(12) 1 d PDU C 1
O17 O 0.9677(13) 0.8894(14) 0.3769(12) 0.176(6) Uani 0.639(12) 1 d PDU C 1
C31' C 0.916(3) 0.998(4) 0.444(4) 0.189(13) Uani 0.361(12) 1 d PDU C 2
O17' O 1.026(2) 0.941(2) 0.427(2) 0.160(8) Uani 0.361(12) 1 d PDU C 2

loop_
_atom_site_aniso_label
_atom_site_aniso_U_11
_atom_site_aniso_U_22
_atom_site_aniso_U_33
_atom_site_aniso_U_23
_atom_site_aniso_U_13
_atom_site_aniso_U_12
Fe1 0.0300(4) 0.0323(4) 0.0345(4) -0.0118(3) 0.0011(3) -0.0048(3)
Fe2 0.0344(4) 0.0346(4) 0.0325(4) -0.0132(3) 0.0009(3) -0.0096(3)
Fe3 0.0316(4) 0.0297(4) 0.0403(4) -0.0137(3) -0.0006(3) -0.0054(3)
N1 0.029(2) 0.042(3) 0.043(2) -0.0138(19) 0.0036(17) -0.0071(19)
N2 0.046(3) 0.041(3) 0.042(2) -0.012(2) 0.0023(19) -0.017(2)
N3 0.056(3) 0.054(3) 0.039(2) -0.020(2) -0.005(2) -0.016(2)
N4 0.051(3) 0.045(3) 0.044(2) -0.019(2) 0.009(2) -0.010(2)
N5 0.050(3) 0.044(3) 0.045(2) -0.021(2) 0.005(2) -0.019(2)
N6 0.038(2) 0.044(3) 0.048(2) -0.016(2) 0.0003(19) -0.014(2)
N7 0.037(2) 0.034(2) 0.053(3) -0.012(2) -0.003(2) -0.001(2)
O1 0.0380(19) 0.0333(19) 0.0368(18) -0.0097(14) 0.0036(14) -0.0070(16)
O2 0.052(2) 0.057(3) 0.040(2) -0.0218(18) -0.0048(17) -0.008(2)
O3 0.062(3) 0.091(4) 0.063(3) -0.026(2) -0.022(2) -0.018(3)
O4 0.0329(19) 0.035(2) 0.051(2) -0.0102(16) 0.0079(15) -0.0106(17)
O5 0.0366(19) 0.046(2) 0.0387(18) -0.0121(15) -0.0029(14) -0.0184(17)
O6 0.044(2) 0.0338(19) 0.0385(18) -0.0172(15) -0.0034(15) -0.0109(16)
O7 0.0328(18) 0.0317(19) 0.0418(18) -0.0119(15) -0.0016(14) -0.0035(15)
O8 0.039(2) 0.032(2) 0.051(2) -0.0173(16) 0.0038(16) -0.0054(17)
C1 0.033(3) 0.051(4) 0.050(3) -0.015(3) -0.004(2) -0.009(3)
C2 0.042(3) 0.088(6) 0.103(5) -0.054(5) -0.027(4) 0.007(4)
C3 0.035(3) 0.043(3) 0.081(4) -0.028(3) 0.011(3) -0.002(3)
C4 0.033(3) 0.030(3) 0.038(3) -0.014(2) -0.003(2) -0.002(2)
C5 0.067(4) 0.084(5) 0.054(4) -0.020(3) -0.011(3) -0.028(4)
C6 0.093(6) 0.157(10) 0.081(6) -0.038(6) -0.037(5) -0.045(7)
C7 0.164(12) 0.228(15) 0.105(8) -0.095(9) -0.022(8) -0.092(11)
C8 0.138(9) 0.180(12) 0.105(7) -0.108(8) 0.009(7) -0.061(9)
C9 0.082(5) 0.074(5) 0.051(3) -0.032(3) 0.003(3) -0.034(4)
C10 0.091(5) 0.062(4) 0.059(4) -0.040(3) 0.021(4) -0.021(4)
C11 0.059(4) 0.047(4) 0.063(4) -0.021(3) 0.006(3) -0.021(3)
C12 0.071(5) 0.054(4) 0.089(5) -0.028(4) -0.005(4) -0.023(4)
C13 0.060(4) 0.051(4) 0.090(5) -0.009(4) -0.010(4) -0.027(4)
C14 0.051(4) 0.068(5) 0.065(4) -0.010(3) 0.005(3) -0.028(4)
C15 0.039(3) 0.049(3) 0.040(3) -0.006(2) 0.000(2) -0.013(3)
C16 0.057(4) 0.066(4) 0.044(3) -0.017(3) 0.016(3) -0.027(3)
C17 0.044(4) 0.068(5) 0.070(4) -0.021(3) 0.008(3) 0.009(3)
C18 0.061(4) 0.068(4) 0.055(3) -0.030(3) 0.001(3) -0.027(3)
C19 0.084(5) 0.105(7) 0.065(4) -0.041(4) 0.009(4) -0.056(5)
C20 0.092(6) 0.066(5) 0.080(5) -0.031(4) -0.001(4) -0.042(5)
C21 0.094(6) 0.036(4) 0.070(4) -0.020(3) -0.003(4) -0.018(4)
C22 0.062(4) 0.039(3) 0.048(3) -0.016(2) 0.001(3) -0.014(3)
C23 0.058(4) 0.034(3) 0.072(4) -0.025(3) 0.001(3) -0.002(3)
C24 0.051(3) 0.053(4) 0.064(4) -0.028(3) 0.000(3) -0.015(3)
C25 0.076(5) 0.074(5) 0.067(4) -0.035(4) -0.001(3) -0.037(4)
C26 0.063(5) 0.102(6) 0.076(5) -0.028(4) -0.023(4) -0.034(5)
C27 0.057(4) 0.080(5) 0.062(4) -0.012(4) -0.014(3) -0.022(4)
C28 0.038(3) 0.049(3) 0.047(3) -0.007(3) -0.003(2) -0.010(3)
C29 0.033(3) 0.047(4) 0.061(3) -0.010(3) -0.007(2) 0.000(3)
C30 0.057(4) 0.037(3) 0.061(4) 0.002(3) -0.011(3) -0.003(3)
Cl1 0.0713(12) 0.0985(17) 0.0895(14) -0.0475(12) -0.0071(10) 0.0087(12)
O9 0.116(7) 0.158(8) 0.157(7) -0.048(6) 0.023(6) -0.028(6)
O10 0.116(6) 0.134(7) 0.132(6) -0.046(5) -0.052(5) -0.018(5)
O11 0.127(7) 0.116(6) 0.099(5) -0.064(5) -0.014(5) 0.032(5)
O12 0.114(6) 0.083(5) 0.102(6) -0.035(4) 0.001(5) 0.019(5)
O9' 0.149(10) 0.136(10) 0.155(10) -0.062(8) -0.013(8) -0.031(8)
O10' 0.132(10) 0.161(10) 0.135(10) -0.038(8) -0.020(8) -0.024(8)
O11' 0.089(9) 0.123(10) 0.119(9) -0.025(7) -0.017(7) -0.008(8)
O12' 0.129(12) 0.127(12) 0.134(13) -0.054(9) 0.000(9) 0.001(9)
Cl2 0.0728(14) 0.117(2) 0.174(3) -0.101(2) 0.0218(15) -0.0403(14)
O13 0.101(9) 0.075(7) 0.139(8) -0.043(6) -0.025(7) -0.026(6)
O14 0.127(9) 0.132(9) 0.139(9) -0.041(7) 0.014(7) -0.052(7)
O15 0.148(9) 0.174(9) 0.172(9) -0.074(7) -0.036(7) -0.032(7)
O16 0.108(7) 0.111(8) 0.150(8) -0.077(6) 0.021(6) -0.034(6)
O13' 0.114(9) 0.088(8) 0.139(8) -0.049(6) -0.037(7) -0.026(7)
O14' 0.087(7) 0.120(8) 0.131(8) -0.052(6) -0.014(6) -0.043(6)
O15' 0.170(10) 0.187(10) 0.170(9) -0.063(8) -0.004(8) -0.030(8)
O16' 0.136(9) 0.124(9) 0.182(10) -0.060(7) -0.033(8) -0.032(7)
O1W 0.085(4) 0.105(5) 0.184(7) -0.030(5) -0.074(5) -0.028(4)
O2W 0.083(4) 0.156(7) 0.199(7) -0.140(6) -0.006(4) -0.028(4)
O3W 0.249(8) 0.111(5) 0.112(5) -0.056(4) 0.007(5) -0.069(5)
O4W 0.219(8) 0.211(8) 0.207(8) -0.140(7) 0.065(6) -0.093(7)
C31 0.090(8) 0.117(9) 0.120(9) -0.025(7) -0.001(7) -0.030(7)
O17 0.164(8) 0.188(9) 0.174(8) -0.076(7) -0.008(7) -0.030(7)
C31' 0.185(15) 0.183(15) 0.194(15) -0.065(9) -0.016(10) -0.041(10)
O17' 0.153(11) 0.161(11) 0.167(11) -0.066(8) -0.008(8) -0.033(8)

loop_
_atom_type_symbol
_atom_type_description
_atom_type_scat_dispersion_real
_atom_type_scat_dispersion_imag
_atom_type_scat_source
C C 0.0033 0.0016 'International Tables Vol C Tables 4.2.6.8 and 6.1.1.4'
H H 0.0000 0.0000 'International Tables Vol C Tables 4.2.6.8 and 6.1.1.4'
N N 0.0061 0.0033 'International Tables Vol C Tables 4.2.6.8 and 6.1.1.4'
O O 0.0106 0.0060 'International Tables Vol C Tables 4.2.6.8 and 6.1.1.4'
Cl Cl 0.1484 0.1585 'International Tables Vol C Tables 4.2.6.8 and 6.1.1.4'
Fe Fe 0.3463 0.8444 'International Tables Vol C Tables 4.2.6.8 and 6.1.1.4'

loop_
_geom_angle_atom_site_label_1
_geom_angle_atom_site_label_2
_geom_angle_atom_site_label_3
_geom_angle
_geom_angle_site_symmetry_1
_geom_angle_site_symmetry_3
_geom_angle_publ_flag
O5 Fe1 O6 77.09(14) . . ?
O5 Fe1 O1 96.58(15) . . ?
O6 Fe1 O1 99.00(14) . . ?
O5 Fe1 O2 93.77(15) . . ?
O6 Fe1 O2 164.36(15) . . ?
O1 Fe1 O2 94.61(15) . . ?
O5 Fe1 O4 172.14(15) . . ?
O6 Fe1 O4 95.10(15) . . ?
O1 Fe1 O4 85.43(14) . . ?
O2 Fe1 O4 93.64(16) . . ?
O5 Fe1 N1 100.98(16) . . ?
O6 Fe1 N1 90.40(15) . . ?
O1 Fe1 N1 161.57(15) . . ?
O2 Fe1 N1 78.77(16) . . ?
O4 Fe1 N1 77.93(15) . . ?
O7 Fe2 O5 99.08(15) . . ?
O7 Fe2 O6 102.52(15) . . ?
O5 Fe2 O6 75.17(14) . . ?
O7 Fe2 N3 95.28(17) . . ?
O5 Fe2 N3 160.16(18) . . ?
O6 Fe2 N3 88.43(16) . . ?
O7 Fe2 N2 90.74(17) . . ?
O5 Fe2 N2 93.24(15) . . ?
O6 Fe2 N2 163.50(16) . . ?
N3 Fe2 N2 100.22(18) . . ?
O7 Fe2 N4 159.84(16) . . ?
O5 Fe2 N4 96.07(16) . . ?
O6 Fe2 N4 94.15(16) . . ?
N3 Fe2 N4 73.70(18) . . ?
N2 Fe2 N4 75.13(17) . . ?
O7 Fe3 O1 97.00(15) . . ?
O7 Fe3 N6 93.46(16) . . ?
O1 Fe3 N6 105.04(16) . . ?
O7 Fe3 N5 96.99(16) . . ?
O1 Fe3 N5 99.73(17) . . ?
N6 Fe3 N5 151.67(19) . . ?
O7 Fe3 O8 175.08(15) . 2_666 ?
O1 Fe3 O8 84.90(14) . 2_666 ?
N6 Fe3 O8 81.66(15) . 2_666 ?
N5 Fe3 O8 87.13(15) . 2_666 ?
O7 Fe3 N7 97.95(16) . . ?
O1 Fe3 N7 164.96(16) . . ?
N6 Fe3 N7 75.75(18) . . ?
N5 Fe3 N7 76.76(18) . . ?
O8 Fe3 N7 80.34(15) 2_666 . ?
C2 N1 C3 116.2(5) . . ?
C2 N1 Fe1 107.0(4) . . ?
C3 N1 Fe1 108.9(3) . . ?
C2 N1 H1A 108.2 . . ?
C3 N1 H1A 108.2 . . ?
Fe1 N1 H1A 108.2 . . ?
C11 N2 C15 119.4(5) . . ?
C11 N2 Fe2 121.6(4) . . ?
C15 N2 Fe2 118.7(4) . . ?
C9 N3 C5 119.3(5) . . ?
C9 N3 Fe2 117.4(4) . . ?
C5 N3 Fe2 122.6(4) . . ?
C17 N4 C10 111.5(5) . . ?
C17 N4 C16 109.8(5) . . ?
C10 N4 C16 109.3(5) . . ?
C17 N4 Fe2 112.8(3) . . ?
C10 N4 Fe2 105.4(4) . . ?
C16 N4 Fe2 107.9(4) . . ?
C18 N5 C22 119.0(5) . . ?
C18 N5 Fe3 123.4(4) . . ?
C22 N5 Fe3 116.4(4) . . ?
C24 N6 C28 119.6(5) . . ?
C24 N6 Fe3 122.5(4) . . ?
C28 N6 Fe3 117.5(4) . . ?
C23 N7 C30 110.5(5) . . ?
C23 N7 C29 111.6(5) . . ?
C30 N7 C29 108.9(5) . . ?
C23 N7 Fe3 107.3(3) . . ?
C30 N7 Fe3 110.5(3) . . ?
C29 N7 Fe3 108.1(3) . . ?
Fe1 O1 Fe3 131.02(17) . . ?
Fe1 O1 H1B 114.5 . . ?
Fe3 O1 H1B 114.5 . . ?
C1 O2 Fe1 120.5(4) . . ?
C4 O4 Fe1 119.7(3) . . ?
Fe1 O5 Fe2 99.73(15) . . ?
Fe1 O5 H5B 130.1 . . ?
Fe2 O5 H5B 130.1 . . ?
Fe1 O6 Fe2 98.76(15) . . ?
Fe1 O6 H6B 130.6 . . ?
Fe2 O6 H6B 130.6 . . ?
Fe3 O7 Fe2 137.6(2) . . ?
C4 O8 Fe3 125.0(3) . 2_666 ?
O3 C1 O2 124.6(6) . . ?
O3 C1 C2 118.8(5) . . ?
O2 C1 C2 116.7(5) . . ?
N1 C2 C1 113.4(5) . . ?
N1 C2 H2A 108.9 . . ?
C1 C2 H2A 108.9 . . ?
N1 C2 H2B 108.9 . . ?
C1 C2 H2B 108.9 . . ?
H2A C2 H2B 107.7 . . ?
N1 C3 C4 113.1(5) . . ?
N1 C3 H3A 109.0 . . ?
C4 C3 H3A 109.0 . . ?
N1 C3 H3B 109.0 . . ?
C4 C3 H3B 109.0 . . ?
H3A C3 H3B 107.8 . . ?
O8 C4 O4 124.2(4) . . ?
O8 C4 C3 118.6(5) . . ?
O4 C4 C3 117.2(5) . . ?
C6 C5 N3 122.7(8) . . ?
C6 C5 H5A 118.6 . . ?
N3 C5 H5A 118.6 . . ?
C7 C6 C5 118.1(9) . . ?
C7 C6 H6A 121.0 . . ?
C5 C6 H6A 121.0 . . ?
C6 C7 C8 120.4(8) . . ?
C6 C7 H7A 119.8 . . ?
C8 C7 H7A 119.8 . . ?
C9 C8 C7 118.3(9) . . ?
C9 C8 H8A 120.9 . . ?
C7 C8 H8A 120.9 . . ?
N3 C9 C8 121.2(8) . . ?
N3 C9 C10 116.4(5) . . ?
C8 C9 C10 122.4(8) . . ?
N4 C10 C9 110.1(5) . . ?
N4 C10 H10B 109.6 . . ?
C9 C10 H10B 109.6 . . ?
N4 C10 H10C 109.6 . . ?
C9 C10 H10C 109.6 . . ?
H10B C10 H10C 108.2 . . ?
N2 C11 C12 123.4(6) . . ?
N2 C11 H11A 118.3 . . ?
C12 C11 H11A 118.3 . . ?
C11 C12 C13 117.5(7) . . ?
C11 C12 H12B 121.2 . . ?
C13 C12 H12B 121.2 . . ?
C14 C13 C12 119.2(6) . . ?
C14 C13 H13B 120.4 . . ?
C12 C13 H13B 120.4 . . ?
C13 C14 C15 120.3(6) . . ?
C13 C14 H14A 119.9 . . ?
C15 C14 H14A 119.9 . . ?
N2 C15 C14 120.1(6) . . ?
N2 C15 C16 115.9(5) . . ?
C14 C15 C16 123.8(5) . . ?
C15 C16 N4 111.4(4) . . ?
C15 C16 H16A 109.3 . . ?
N4 C16 H16A 109.3 . . ?
C15 C16 H16B 109.3 . . ?
N4 C16 H16B 109.3 . . ?
H16A C16 H16B 108.0 . . ?
N4 C17 H17A 109.5 . . ?
N4 C17 H17B 109.5 . . ?
H17A C17 H17B 109.5 . . ?
N4 C17 H17C 109.5 . . ?
H17A C17 H17C 109.5 . . ?
H17B C17 H17C 109.5 . . ?
N5 C18 C19 122.5(7) . . ?
N5 C18 H18A 118.7 . . ?
C19 C18 H18A 118.7 . . ?
C20 C19 C18 118.2(7) . . ?
C20 C19 H19A 120.9 . . ?
C18 C19 H19A 120.9 . . ?
C21 C20 C19 119.4(7) . . ?
C21 C20 H20A 120.3 . . ?
C19 C20 H20A 120.3 . . ?
C20 C21 C22 119.9(7) . . ?
C20 C21 H21A 120.0 . . ?
C22 C21 H21A 120.0 . . ?
N5 C22 C21 120.8(6) . . ?
N5 C22 C23 115.3(5) . . ?
C21 C22 C23 123.9(6) . . ?
N7 C23 C22 110.0(5) . . ?
N7 C23 H23A 109.7 . . ?
C22 C23 H23A 109.7 . . ?
N7 C23 H23B 109.7 . . ?
C22 C23 H23B 109.7 . . ?
H23A C23 H23B 108.2 . . ?
N6 C24 C25 122.0(6) . . ?
N6 C24 H24A 119.0 . . ?
C25 C24 H24A 119.0 . . ?
C26 C25 C24 118.6(7) . . ?
C26 C25 H25A 120.7 . . ?
C24 C25 H25A 120.7 . . ?
C25 C26 C27 120.6(6) . . ?
C25 C26 H26A 119.7 . . ?
C27 C26 H26A 119.7 . . ?
C28 C27 C26 117.4(7) . . ?
C28 C27 H27A 121.3 . . ?
C26 C27 H27A 121.3 . . ?
N6 C28 C27 121.7(6) . . ?
N6 C28 C29 116.9(5) . . ?
C27 C28 C29 121.3(6) . . ?
N7 C29 C28 108.8(5) . . ?
N7 C29 H29A 109.9 . . ?
C28 C29 H29A 109.9 . . ?
N7 C29 H29B 109.9 . . ?
C28 C29 H29B 109.9 . . ?
H29A C29 H29B 108.3 . . ?
N7 C30 H30A 109.5 . . ?
N7 C30 H30B 109.5 . . ?
H30A C30 H30B 109.5 . . ?
N7 C30 H30C 109.5 . . ?
H30A C30 H30C 109.5 . . ?
H30B C30 H30C 109.5 . . ?
O11 Cl1 O12' 131.5(12) . . ?
O11 Cl1 O10' 116.0(12) . . ?
O12' Cl1 O10' 112.3(10) . . ?
O11 Cl1 O10 111.0(6) . . ?
O12' Cl1 O10 107.1(13) . . ?
O10' Cl1 O10 43.0(10) . . ?
O11 Cl1 O12 112.8(6) . . ?
O12' Cl1 O12 23.4(11) . . ?
O10' Cl1 O12 130.2(12) . . ?
O10 Cl1 O12 109.1(6) . . ?
O11 Cl1 O9 110.2(7) . . ?
O12' Cl1 O9 85.8(12) . . ?
O10' Cl1 O9 64.7(11) . . ?
O10 Cl1 O9 106.5(6) . . ?
O12 Cl1 O9 107.0(6) . . ?
O11 Cl1 O9' 48.7(10) . . ?
O12' Cl1 O9' 110.2(10) . . ?
O10' Cl1 O9' 109.0(10) . . ?
O10 Cl1 O9' 140.7(12) . . ?
O12 Cl1 O9' 110.1(13) . . ?
O9 Cl1 O9' 64.9(11) . . ?
O11 Cl1 O11' 59.0(9) . . ?
O12' Cl1 O11' 110.1(10) . . ?
O10' Cl1 O11' 107.9(9) . . ?
O10 Cl1 O11' 70.3(9) . . ?
O12 Cl1 O11' 88.5(10) . . ?
O9 Cl1 O11' 164.1(10) . . ?
O9' Cl1 O11' 107.2(10) . . ?
O14 Cl2 O14' 36.0(7) . . ?
O14 Cl2 O13' 101.1(11) . . ?
O14' Cl2 O13' 111.6(8) . . ?
O14 Cl2 O15' 140.6(11) . . ?
O14' Cl2 O15' 113.2(9) . . ?
O13' Cl2 O15' 116.6(9) . . ?
O14 Cl2 O16 117.7(8) . . ?
O14' Cl2 O16 116.2(8) . . ?
O13' Cl2 O16 132.2(9) . . ?
O15' Cl2 O16 41.2(8) . . ?
O14 Cl2 O13 115.4(8) . . ?
O14' Cl2 O13 133.4(9) . . ?
O13' Cl2 O13 22.4(10) . . ?
O15' Cl2 O13 104.0(12) . . ?
O16 Cl2 O13 110.2(8) . . ?
O14 Cl2 O16' 74.0(9) . . ?
O14' Cl2 O16' 103.6(7) . . ?
O13' Cl2 O16' 106.8(8) . . ?
O15' Cl2 O16' 103.6(8) . . ?
O16 Cl2 O16' 62.8(8) . . ?
O13 Cl2 O16' 93.5(9) . . ?
O14 Cl2 O15 104.2(8) . . ?
O14' Cl2 O15 69.6(8) . . ?
O13' Cl2 O15 92.3(10) . . ?
O15' Cl2 O15 65.3(9) . . ?
O16 Cl2 O15 103.3(8) . . ?
O13 Cl2 O15 104.1(8) . . ?
O16' Cl2 O15 160.9(8) . . ?
H1WA O1W H1WB 107.7 . . ?
H2WA O2W H2WB 107.7 . . ?
H3WA O3W H3WB 107.7 . . ?
H4WA O4W H4WB 107.7 . . ?

loop_
_geom_bond_atom_site_label_1
_geom_bond_atom_site_label_2
_geom_bond_distance
_geom_bond_site_symmetry_2
_geom_bond_publ_flag
Fe1 O5 1.938(3) . ?
Fe1 O6 1.954(3) . ?
Fe1 O1 1.964(3) . ?
Fe1 O2 1.991(4) . ?
Fe1 O4 2.070(3) . ?
Fe1 N1 2.208(4) . ?
Fe2 O7 1.815(3) . ?
Fe2 O5 1.981(3) . ?
Fe2 O6 1.994(3) . ?
Fe2 N3 2.152(4) . ?
Fe2 N2 2.154(4) . ?
Fe2 N4 2.284(5) . ?
Fe3 O7 1.783(3) . ?
Fe3 O1 1.967(3) . ?
Fe3 N6 2.135(4) . ?
Fe3 N5 2.141(4) . ?
Fe3 O8 2.230(4) 2_666 ?
Fe3 N7 2.247(4) . ?
N1 C2 1.460(7) . ?
N1 C3 1.466(7) . ?
N1 H1A 0.9100 . ?
N2 C11 1.313(7) . ?
N2 C15 1.340(7) . ?
N3 C9 1.318(8) . ?
N3 C5 1.359(8) . ?
N4 C17 1.478(8) . ?
N4 C10 1.480(8) . ?
N4 C16 1.487(7) . ?
N5 C18 1.330(8) . ?
N5 C22 1.344(8) . ?
N6 C24 1.339(7) . ?
N6 C28 1.340(7) . ?
N7 C23 1.466(7) . ?
N7 C30 1.486(7) . ?
N7 C29 1.496(7) . ?
O1 H1B 0.8499 . ?
O2 C1 1.269(7) . ?
O3 C1 1.225(7) . ?
O4 C4 1.269(6) . ?
O5 H5B 0.8500 . ?
O6 H6B 0.8500 . ?
O8 C4 1.242(6) . ?
O8 Fe3 2.230(4) 2_666 ?
C1 C2 1.503(9) . ?
C2 H2A 0.9700 . ?
C2 H2B 0.9700 . ?
C3 C4 1.505(7) . ?
C3 H3A 0.9700 . ?
C3 H3B 0.9700 . ?
C5 C6 1.352(10) . ?
C5 H5A 0.9300 . ?
C6 C7 1.352(16) . ?
C6 H6A 0.9300 . ?
C7 C8 1.398(17) . ?
C7 H7A 0.9300 . ?
C8 C9 1.377(10) . ?
C8 H8A 0.9300 . ?
C9 C10 1.500(10) . ?
C10 H10B 0.9700 . ?
C10 H10C 0.9700 . ?
C11 C12 1.372(9) . ?
C11 H11A 0.9300 . ?
C12 C13 1.390(10) . ?
C12 H12B 0.9300 . ?
C13 C14 1.348(10) . ?
C13 H13B 0.9300 . ?
C14 C15 1.389(8) . ?
C14 H14A 0.9300 . ?
C15 C16 1.480(9) . ?
C16 H16A 0.9700 . ?
C16 H16B 0.9700 . ?
C17 H17A 0.9600 . ?
C17 H17B 0.9600 . ?
C17 H17C 0.9600 . ?
C18 C19 1.389(9) . ?
C18 H18A 0.9300 . ?
C19 C20 1.368(11) . ?
C19 H19A 0.9300 . ?
C20 C21 1.366(11) . ?
C20 H20A 0.9300 . ?
C21 C22 1.383(9) . ?
C21 H21A 0.9300 . ?
C22 C23 1.509(9) . ?
C23 H23A 0.9700 . ?
C23 H23B 0.9700 . ?
C24 C25 1.374(8) . ?
C24 H24A 0.9300 . ?
C25 C26 1.354(11) . ?
C25 H25A 0.9300 . ?
C26 C27 1.404(11) . ?
C26 H26A 0.9300 . ?
C27 C28 1.376(8) . ?
C27 H27A 0.9300 . ?
C28 C29 1.504(9) . ?
C29 H29A 0.9700 . ?
C29 H29B 0.9700 . ?
C30 H30A 0.9600 . ?
C30 H30B 0.9600 . ?
C30 H30C 0.9600 . ?
Cl1 O11 1.380(6) . ?
Cl1 O12' 1.418(10) . ?
Cl1 O10' 1.429(10) . ?
Cl1 O10 1.431(7) . ?
Cl1 O12 1.441(7) . ?
Cl1 O9 1.448(7) . ?
Cl1 O9' 1.448(10) . ?
Cl1 O11' 1.453(10) . ?
Cl2 O14 1.378(9) . ?
Cl2 O14' 1.391(8) . ?
Cl2 O13' 1.392(9) . ?
Cl2 O15' 1.404(9) . ?
Cl2 O16 1.406(8) . ?
Cl2 O13 1.409(9) . ?
Cl2 O16' 1.498(9) . ?
Cl2 O15 1.511(9) . ?
O1W H1WA 0.8500 . ?
O1W H1WB 0.8500 . ?
O2W H2WA 0.8501 . ?
O2W H2WB 0.8501 . ?
O3W H3WA 0.8499 . ?
O3W H3WB 0.8499 . ?
O4W H4WA 0.8501 . ?
O4W H4WB 0.8500 . ?
C31 O17 1.449(10) . ?
C31' O17' 1.454(11) . ?

loop_
_geom_torsion_atom_site_label_1
_geom_torsion_atom_site_label_2
_geom_torsion_atom_site_label_3
_geom_torsion_atom_site_label_4
_geom_torsion
_geom_torsion_site_symmetry_1
_geom_torsion_site_symmetry_2
_geom_torsion_site_symmetry_3
_geom_torsion_site_symmetry_4
_geom_torsion_publ_flag
O5 Fe1 N1 C2 75.2(4) . . . . ?
O6 Fe1 N1 C2 152.1(4) . . . . ?
O1 Fe1 N1 C2 -86.8(6) . . . . ?
O2 Fe1 N1 C2 -16.5(4) . . . . ?
O4 Fe1 N1 C2 -112.8(4) . . . . ?
O5 Fe1 N1 C3 -158.5(4) . . . . ?
O6 Fe1 N1 C3 -81.5(4) . . . . ?
O1 Fe1 N1 C3 39.5(7) . . . . ?
O2 Fe1 N1 C3 109.8(4) . . . . ?
O4 Fe1 N1 C3 13.6(4) . . . . ?
O7 Fe2 N2 C11 28.5(5) . . . . ?
O5 Fe2 N2 C11 -70.6(5) . . . . ?
O6 Fe2 N2 C11 -115.3(6) . . . . ?
N3 Fe2 N2 C11 124.0(5) . . . . ?
N4 Fe2 N2 C11 -166.1(5) . . . . ?
O7 Fe2 N2 C15 -157.3(4) . . . . ?
O5 Fe2 N2 C15 103.5(4) . . . . ?
O6 Fe2 N2 C15 58.9(7) . . . . ?
N3 Fe2 N2 C15 -61.8(4) . . . . ?
N4 Fe2 N2 C15 8.1(4) . . . . ?
O7 Fe2 N3 C9 -173.2(5) . . . . ?
O5 Fe2 N3 C9 -36.9(8) . . . . ?
O6 Fe2 N3 C9 -70.8(5) . . . . ?
N2 Fe2 N3 C9 95.1(5) . . . . ?
N4 Fe2 N3 C9 24.0(5) . . . . ?
O7 Fe2 N3 C5 -3.4(5) . . . . ?
O5 Fe2 N3 C5 132.8(5) . . . . ?
O6 Fe2 N3 C5 99.0(5) . . . . ?
N2 Fe2 N3 C5 -95.2(5) . . . . ?
N4 Fe2 N3 C5 -166.2(5) . . . . ?
O7 Fe2 N4 C17 144.9(5) . . . . ?
O5 Fe2 N4 C17 6.3(4) . . . . ?
O6 Fe2 N4 C17 -69.2(4) . . . . ?
N3 Fe2 N4 C17 -156.3(5) . . . . ?
N2 Fe2 N4 C17 98.1(4) . . . . ?
O7 Fe2 N4 C10 -93.2(6) . . . . ?
O5 Fe2 N4 C10 128.2(4) . . . . ?
O6 Fe2 N4 C10 52.7(4) . . . . ?
N3 Fe2 N4 C10 -34.5(4) . . . . ?
N2 Fe2 N4 C10 -140.1(4) . . . . ?
O7 Fe2 N4 C16 23.4(7) . . . . ?
O5 Fe2 N4 C16 -115.1(4) . . . . ?
O6 Fe2 N4 C16 169.4(4) . . . . ?
N3 Fe2 N4 C16 82.2(4) . . . . ?
N2 Fe2 N4 C16 -23.4(4) . . . . ?
O7 Fe3 N5 C18 -65.9(5) . . . . ?
O1 Fe3 N5 C18 32.4(5) . . . . ?
N6 Fe3 N5 C18 -176.7(4) . . . . ?
O8 Fe3 N5 C18 116.8(4) 2_666 . . . ?
N7 Fe3 N5 C18 -162.5(5) . . . . ?
O7 Fe3 N5 C22 101.6(4) . . . . ?
O1 Fe3 N5 C22 -160.1(4) . . . . ?
N6 Fe3 N5 C22 -9.3(6) . . . . ?
O8 Fe3 N5 C22 -75.7(4) 2_666 . . . ?
N7 Fe3 N5 C22 5.0(4) . . . . ?
O7 Fe3 N6 C24 63.6(4) . . . . ?
O1 Fe3 N6 C24 -34.6(5) . . . . ?
N5 Fe3 N6 C24 175.2(4) . . . . ?
O8 Fe3 N6 C24 -117.0(4) 2_666 . . . ?
N7 Fe3 N6 C24 160.9(5) . . . . ?
O7 Fe3 N6 C28 -109.9(4) . . . . ?
O1 Fe3 N6 C28 151.9(4) . . . . ?
N5 Fe3 N6 C28 1.7(6) . . . . ?
O8 Fe3 N6 C28 69.5(4) 2_666 . . . ?
N7 Fe3 N6 C28 -12.6(4) . . . . ?
O7 Fe3 N7 C23 -120.1(4) . . . . ?
O1 Fe3 N7 C23 53.4(8) . . . . ?
N6 Fe3 N7 C23 148.3(4) . . . . ?
N5 Fe3 N7 C23 -24.7(4) . . . . ?
O8 Fe3 N7 C23 64.6(4) 2_666 . . . ?
O7 Fe3 N7 C30 0.4(4) . . . . ?
O1 Fe3 N7 C30 173.9(5) . . . . ?
N6 Fe3 N7 C30 -91.1(4) . . . . ?
N5 Fe3 N7 C30 95.8(4) . . . . ?
O8 Fe3 N7 C30 -174.9(4) 2_666 . . . ?
O7 Fe3 N7 C29 119.5(4) . . . . ?
O1 Fe3 N7 C29 -67.1(8) . . . . ?
N6 Fe3 N7 C29 27.9(4) . . . . ?
N5 Fe3 N7 C29 -145.2(4) . . . . ?
O8 Fe3 N7 C29 -55.8(4) 2_666 . . . ?
O5 Fe1 O1 Fe3 38.1(2) . . . . ?
O6 Fe1 O1 Fe3 -39.8(3) . . . . ?
O2 Fe1 O1 Fe3 132.4(2) . . . . ?
O4 Fe1 O1 Fe3 -134.3(2) . . . . ?
N1 Fe1 O1 Fe3 -159.7(4) . . . . ?
O7 Fe3 O1 Fe1 0.7(3) . . . . ?
N6 Fe3 O1 Fe1 96.2(3) . . . . ?
N5 Fe3 O1 Fe1 -97.7(2) . . . . ?
O8 Fe3 O1 Fe1 176.1(2) 2_666 . . . ?
N7 Fe3 O1 Fe1 -172.8(5) . . . . ?
O5 Fe1 O2 C1 -87.5(4) . . . . ?
O6 Fe1 O2 C1 -34.0(8) . . . . ?
O1 Fe1 O2 C1 175.6(4) . . . . ?
O4 Fe1 O2 C1 89.9(4) . . . . ?
N1 Fe1 O2 C1 13.0(4) . . . . ?
O5 Fe1 O4 C4 76.9(12) . . . . ?
O6 Fe1 O4 C4 83.4(4) . . . . ?
O1 Fe1 O4 C4 -177.9(4) . . . . ?
O2 Fe1 O4 C4 -83.6(4) . . . . ?
N1 Fe1 O4 C4 -5.9(4) . . . . ?
O6 Fe1 O5 Fe2 23.21(15) . . . . ?
O1 Fe1 O5 Fe2 -74.56(17) . . . . ?
O2 Fe1 O5 Fe2 -169.65(17) . . . . ?
O4 Fe1 O5 Fe2 29.8(12) . . . . ?
N1 Fe1 O5 Fe2 111.07(17) . . . . ?
O7 Fe2 O5 Fe1 77.75(18) . . . . ?
O6 Fe2 O5 Fe1 -22.90(15) . . . . ?
N3 Fe2 O5 Fe1 -58.1(5) . . . . ?
N2 Fe2 O5 Fe1 169.02(17) . . . . ?
N4 Fe2 O5 Fe1 -115.60(18) . . . . ?
O5 Fe1 O6 Fe2 -22.98(15) . . . . ?
O1 Fe1 O6 Fe2 71.77(16) . . . . ?
O2 Fe1 O6 Fe2 -78.4(6) . . . . ?
O4 Fe1 O6 Fe2 157.93(15) . . . . ?
N1 Fe1 O6 Fe2 -124.15(16) . . . . ?
O7 Fe2 O6 Fe1 -73.58(17) . . . . ?
O5 Fe2 O6 Fe1 22.64(15) . . . . ?
N3 Fe2 O6 Fe1 -168.64(18) . . . . ?
N2 Fe2 O6 Fe1 69.2(6) . . . . ?
N4 Fe2 O6 Fe1 117.84(17) . . . . ?
O1 Fe3 O7 Fe2 0.6(3) . . . . ?
N6 Fe3 O7 Fe2 -105.1(3) . . . . ?
N5 Fe3 O7 Fe2 101.3(3) . . . . ?
O8 Fe3 O7 Fe2 -111.9(17) 2_666 . . . ?
N7 Fe3 O7 Fe2 178.9(3) . . . . ?
O5 Fe2 O7 Fe3 -39.5(3) . . . . ?
O6 Fe2 O7 Fe3 37.2(3) . . . . ?
N3 Fe2 O7 Fe3 126.7(3) . . . . ?
N2 Fe2 O7 Fe3 -132.9(3) . . . . ?
N4 Fe2 O7 Fe3 -177.7(4) . . . . ?
Fe1 O2 C1 O3 172.7(5) . . . . ?
Fe1 O2 C1 C2 -5.7(7) . . . . ?
C3 N1 C2 C1 -103.2(7) . . . . ?
Fe1 N1 C2 C1 18.6(7) . . . . ?
O3 C1 C2 N1 171.0(6) . . . . ?
O2 C1 C2 N1 -10.4(9) . . . . ?
C2 N1 C3 C4 101.6(6) . . . . ?
Fe1 N1 C3 C4 -19.2(6) . . . . ?
Fe3 O8 C4 O4 -33.0(7) 2_666 . . . ?
Fe3 O8 C4 C3 147.5(4) 2_666 . . . ?
Fe1 O4 C4 O8 176.9(4) . . . . ?
Fe1 O4 C4 C3 -3.6(6) . . . . ?
N1 C3 C4 O8 -164.3(5) . . . . ?
N1 C3 C4 O4 16.2(7) . . . . ?
C9 N3 C5 C6 0.1(11) . . . . ?
Fe2 N3 C5 C6 -169.5(7) . . . . ?
N3 C5 C6 C7 -2.3(15) . . . . ?
C5 C6 C7 C8 3.5(19) . . . . ?
C6 C7 C8 C9 -3(2) . . . . ?
C5 N3 C9 C8 1.0(11) . . . . ?
Fe2 N3 C9 C8 171.1(7) . . . . ?
C5 N3 C9 C10 -177.5(6) . . . . ?
Fe2 N3 C9 C10 -7.4(8) . . . . ?
C7 C8 C9 N3 0.3(16) . . . . ?
C7 C8 C9 C10 178.7(10) . . . . ?
C17 N4 C10 C9 164.4(5) . . . . ?
C16 N4 C10 C9 -74.1(6) . . . . ?
Fe2 N4 C10 C9 41.6(6) . . . . ?
N3 C9 C10 N4 -25.2(8) . . . . ?
C8 C9 C10 N4 156.3(8) . . . . ?
C15 N2 C11 C12 0.9(9) . . . . ?
Fe2 N2 C11 C12 175.1(5) . . . . ?
N2 C11 C12 C13 -1.2(11) . . . . ?
C11 C12 C13 C14 1.2(11) . . . . ?
C12 C13 C14 C15 -1.1(11) . . . . ?
C11 N2 C15 C14 -0.8(8) . . . . ?
Fe2 N2 C15 C14 -175.1(4) . . . . ?
C11 N2 C15 C16 -175.8(6) . . . . ?
Fe2 N2 C15 C16 9.9(6) . . . . ?
C13 C14 C15 N2 0.9(9) . . . . ?
C13 C14 C15 C16 175.5(6) . . . . ?
N2 C15 C16 N4 -31.6(7) . . . . ?
C14 C15 C16 N4 153.6(6) . . . . ?
C17 N4 C16 C15 -87.7(6) . . . . ?
C10 N4 C16 C15 149.8(5) . . . . ?
Fe2 N4 C16 C15 35.6(6) . . . . ?
C22 N5 C18 C19 -0.3(8) . . . . ?
Fe3 N5 C18 C19 166.9(5) . . . . ?
N5 C18 C19 C20 -1.9(10) . . . . ?
C18 C19 C20 C21 2.9(11) . . . . ?
C19 C20 C21 C22 -1.8(11) . . . . ?
C18 N5 C22 C21 1.4(8) . . . . ?
Fe3 N5 C22 C21 -166.7(5) . . . . ?
C18 N5 C22 C23 -175.7(5) . . . . ?
Fe3 N5 C22 C23 16.2(6) . . . . ?
C20 C21 C22 N5 -0.4(10) . . . . ?
C20 C21 C22 C23 176.5(6) . . . . ?
C30 N7 C23 C22 -80.9(6) . . . . ?
C29 N7 C23 C22 157.8(5) . . . . ?
Fe3 N7 C23 C22 39.6(5) . . . . ?
N5 C22 C23 N7 -38.6(7) . . . . ?
C21 C22 C23 N7 144.4(6) . . . . ?
C28 N6 C24 C25 0.0(9) . . . . ?
Fe3 N6 C24 C25 -173.4(5) . . . . ?
N6 C24 C25 C26 -1.0(10) . . . . ?
C24 C25 C26 C27 -0.3(11) . . . . ?
C25 C26 C27 C28 2.6(11) . . . . ?
C24 N6 C28 C27 2.5(8) . . . . ?
Fe3 N6 C28 C27 176.2(5) . . . . ?
C24 N6 C28 C29 -179.9(5) . . . . ?
Fe3 N6 C28 C29 -6.2(6) . . . . ?
C26 C27 C28 N6 -3.7(9) . . . . ?
C26 C27 C28 C29 178.8(6) . . . . ?
C23 N7 C29 C28 -156.3(5) . . . . ?
C30 N7 C29 C28 81.6(6) . . . . ?
Fe3 N7 C29 C28 -38.5(5) . . . . ?
N6 C28 C29 N7 31.0(7) . . . . ?
C27 C28 C29 N7 -151.4(5) . . . . ?
